data_4078733
loop_
_publ_author_name
'Takao, Toshiro'
'Kawashima, Takashi'
'Kanda, Hideyuki'
'Okamura, Rei'
'Suzuki, Hiroharu'

_publ_section_title
;
 Synthesis of Triruthenium Complexes Containing a Triply Bridging Pyridyl
 Ligand and Its Transformations to Face-Capping Pyridine and
 Perpendicularly Coordinated Pyridyl Ligands
;
_journal_issue 13
_journal_name_full Organometallics
_journal_page_first 4817
_journal_paper_doi 10.1021/om300379d
_journal_volume 31
_journal_year 2012
_chemical_formula_sum 'C36 H53 N Ru3'
_chemical_formula_weight 803.00
_chemical_name_systematic
; 
 ? 
;
_space_group_IT_number 2
_symmetry_cell_setting triclinic
_symmetry_space_group_name_Hall '-P 1'
_symmetry_space_group_name_H-M 'P -1'
_atom_sites_solution_hydrogens geom
_atom_sites_solution_primary direct
_atom_sites_solution_secondary difmap
_audit_creation_method SHELXL-97
_cell_angle_alpha 92.581(12)
_cell_angle_beta 97.913(14)
_cell_angle_gamma 113.972(12)
_cell_formula_units_Z 2
_cell_length_a 10.860(4)
_cell_length_b 10.789(3)
_cell_length_c 16.040(5)
_cell_measurement_reflns_used 15886
_cell_measurement_temperature 123(2)
_cell_measurement_theta_max 27.48
_cell_measurement_theta_min 3.03
_cell_volume 1690.3(10)
_computing_cell_refinement PROCESS-AUTO
_computing_data_collection 'PROCESS-AUTO (Rigaku, 1998)'
_computing_data_reduction 'SHELXS-97 (Sheldrick, 1990)'
_computing_molecular_graphics 'ORTEX (P.McArdle, 1995)'
_computing_publication_material SHELXL-97
_computing_structure_refinement 'SHELXL-97 (Sheldrick, 1997)'
_computing_structure_solution SHELXS-97
_diffrn_ambient_temperature 123(2)
_diffrn_detector_area_resol_mean 10
_diffrn_measured_fraction_theta_full 0.980
_diffrn_measured_fraction_theta_max 0.980
_diffrn_measurement_device_type 'Rigaku R-AXIS RAPID Imaging Plate'
_diffrn_measurement_method \w
_diffrn_radiation_monochromator graphite
_diffrn_radiation_source 'Rigaku Rotating Anode Ultrax18'
_diffrn_radiation_type MoK\a
_diffrn_radiation_wavelength 0.71069
_diffrn_reflns_av_R_equivalents 0.0318
_diffrn_reflns_av_sigmaI/netI 0.0474
_diffrn_reflns_limit_h_max 14
_diffrn_reflns_limit_h_min 0
_diffrn_reflns_limit_k_max 12
_diffrn_reflns_limit_k_min -14
_diffrn_reflns_limit_l_max 20
_diffrn_reflns_limit_l_min -20
_diffrn_reflns_number 15886
_diffrn_reflns_theta_full 27.48
_diffrn_reflns_theta_max 27.48
_diffrn_reflns_theta_min 3.03
_exptl_absorpt_coefficient_mu 1.347
_exptl_absorpt_correction_T_max 1.0000
_exptl_absorpt_correction_T_min 0.6844
_exptl_absorpt_correction_type empirical
_exptl_crystal_colour yellow
_exptl_crystal_density_diffrn 1.578
_exptl_crystal_density_meas ?
_exptl_crystal_density_method 'not measured'
_exptl_crystal_description platelet
_exptl_crystal_F_000 816
_exptl_crystal_size_max 0.200
_exptl_crystal_size_mid 0.130
_exptl_crystal_size_min 0.020
_refine_diff_density_max 2.184
_refine_diff_density_min -1.269
_refine_diff_density_rms 0.144
_refine_ls_extinction_coef 0.0013(4)
_refine_ls_extinction_expression Fc^*^=kFc[1+0.001xFc^2^\l^3^/sin(2\q)]^-1/4^
_refine_ls_extinction_method SHELXL
_refine_ls_goodness_of_fit_ref 1.055
_refine_ls_hydrogen_treatment mixed
_refine_ls_matrix_type full
_refine_ls_number_parameters 430
_refine_ls_number_reflns 7592
_refine_ls_number_restraints 0
_refine_ls_restrained_S_all 1.055
_refine_ls_R_factor_all 0.0570
_refine_ls_R_factor_gt 0.0403
_refine_ls_shift/su_max 0.004
_refine_ls_shift/su_mean 0.000
_refine_ls_structure_factor_coef Fsqd
_refine_ls_weighting_details 'calc w=1/[\s^2^(Fo^2^)+(0.0303P)^2^+8.6307P] where P=(Fo^2^+2Fc^2^)/3'
_refine_ls_weighting_scheme calc
_refine_ls_wR_factor_gt 0.0914
_refine_ls_wR_factor_ref 0.1082
_reflns_number_gt 6075
_reflns_number_total 7618
_reflns_threshold_expression >2sigma(I)
_cod_data_source_file om300379d_si_001.cif
_cod_data_source_block 4d
_cod_depositor_comments
;
The following automatic conversions were performed:

'_symmetry_cell_setting' value 'Triclinic' changed to 'triclinic'
according to /home/saulius/struct/CIF-dictionaries/cif_core.dic
dictionary named 'cif_core.dic' version 2.4.2 from
2011-04-26.

'_exptl_absorpt_correction_type' value 'Empirical'
changed to 'empirical' according to
/home/saulius/struct/CIF-dictionaries/cif_core.dic dictionary named
'cif_core.dic' version 2.4.2 from 2011-04-26.

Automatic conversion script
Id: cif_fix_values 1891 2012-01-12 08:04:46Z andrius 

The following automatic conversions were performed:

'_exptl_crystal_density_meas' value 'not measured' was changed to '?'
- the value is perceived as not measured.

Automatic conversion script
Id: cif_fix_values 3008 2015-01-20 13:52:24Z robertas 
;
_cod_original_cell_volume 1690.4(9)
_cod_original_sg_symbol_H-M P-1
_cod_database_code 4078733

loop_
_symmetry_equiv_pos_as_xyz
'x, y, z'
'-x, -y, -z'

loop_
_atom_site_label
_atom_site_type_symbol
_atom_site_fract_x
_atom_site_fract_y
_atom_site_fract_z
_atom_site_U_iso_or_equiv
_atom_site_adp_type
_atom_site_occupancy
_atom_site_symmetry_multiplicity
_atom_site_calc_flag
_atom_site_refinement_flags
Ru1 Ru 0.59681(4) 0.80101(4) 0.75287(2) 0.02099(11) Uani 1 1 d .
Ru2 Ru 0.73043(4) 0.61684(4) 0.78044(3) 0.02605(12) Uani 1 1 d .
Ru3 Ru 0.84592(4) 0.85084(4) 0.70548(2) 0.02244(11) Uani 1 1 d .
N1 N 0.7305(4) 0.7791(4) 0.8556(2) 0.0252(8) Uani 1 1 d .
C1 C 0.8103(5) 0.8971(5) 0.8226(3) 0.0283(10) Uani 1 1 d .
C2 C 0.8714(6) 1.0194(6) 0.8784(4) 0.0356(12) Uani 1 1 d .
H2A H 0.9273 1.1011 0.8577 0.07(2) Uiso 1 1 calc R
C3 C 0.8531(6) 1.0247(6) 0.9608(4) 0.0399(14) Uani 1 1 d .
C4 C 0.7698(6) 0.9027(7) 0.9917(4) 0.0417(14) Uani 1 1 d .
H4A H 0.7560 0.9046 1.0489 0.05(2) Uiso 1 1 calc R
C5 C 0.7089(6) 0.7818(6) 0.9394(3) 0.0343(12) Uani 1 1 d .
C6 C 0.9163(7) 1.1563(7) 1.0196(5) 0.0562(19) Uani 1 1 d .
H6A H 0.9741 1.1465 1.0691 0.17(6) Uiso 1 1 calc R
H6B H 0.8437 1.1770 1.0380 0.07(2) Uiso 1 1 calc R
H6C H 0.9721 1.2307 0.9897 0.08(3) Uiso 1 1 calc R
C7 C 0.4340(6) 0.8022(7) 0.6602(3) 0.0365(13) Uani 1 1 d .
C8 C 0.5011(5) 0.9317(6) 0.7076(4) 0.0361(13) Uani 1 1 d .
C9 C 0.4879(5) 0.9164(6) 0.7937(4) 0.0366(13) Uani 1 1 d .
C10 C 0.4082(5) 0.7759(6) 0.7996(4) 0.0346(12) Uani 1 1 d .
C11 C 0.3743(5) 0.7041(6) 0.7159(4) 0.0351(12) Uani 1 1 d .
C12 C 0.4109(8) 0.7715(11) 0.5652(4) 0.068(3) Uani 1 1 d .
H12A H 0.3168 0.7552 0.5415 0.10(3) Uiso 1 1 calc R
H12B H 0.4260 0.6900 0.5510 0.11(3) Uiso 1 1 calc R
H12C H 0.4748 0.8492 0.5414 0.13(4) Uiso 1 1 calc R
C13 C 0.5630(9) 1.0667(9) 0.6726(8) 0.083(3) Uani 1 1 d .
H13A H 0.6408 1.1307 0.7140 0.18(7) Uiso 1 1 calc R
H13B H 0.4942 1.1035 0.6614 0.15(5) Uiso 1 1 calc R
H13C H 0.5944 1.0537 0.6198 0.10(4) Uiso 1 1 calc R
C14 C 0.5377(8) 1.0291(10) 0.8647(6) 0.076(3) Uani 1 1 d .
H14A H 0.5662 0.9973 0.9170 0.08(3) Uiso 1 1 calc R
H14B H 0.4639 1.0566 0.8721 0.10(3) Uiso 1 1 calc R
H14C H 0.6157 1.1074 0.8513 0.10(3) Uiso 1 1 calc R
C15 C 0.3615(8) 0.7144(10) 0.8763(5) 0.065(2) Uani 1 1 d .
H15A H 0.3421 0.6171 0.8696 0.07(3) Uiso 1 1 calc R
H15B H 0.2783 0.7248 0.8844 0.06(2) Uiso 1 1 calc R
H15C H 0.4332 0.7603 0.9257 0.07(3) Uiso 1 1 calc R
C16 C 0.2785(7) 0.5575(7) 0.6897(6) 0.062(2) Uani 1 1 d .
H16A H 0.1866 0.5509 0.6689 0.10(3) Uiso 1 1 calc R
H16B H 0.2759 0.5054 0.7384 0.08(3) Uiso 1 1 calc R
H16C H 0.3104 0.5204 0.6445 0.044(18) Uiso 1 1 calc R
C17 C 0.7298(6) 0.4592(5) 0.8612(3) 0.0305(11) Uani 1 1 d .
C18 C 0.8189(6) 0.4705(5) 0.8009(4) 0.0333(11) Uani 1 1 d .
C19 C 0.7391(6) 0.4399(5) 0.7180(3) 0.0321(11) Uani 1 1 d .
C20 C 0.6007(6) 0.4105(5) 0.7271(4) 0.0357(12) Uani 1 1 d .
C21 C 0.5953(6) 0.4221(5) 0.8166(4) 0.0346(12) Uani 1 1 d .
C22 C 0.7698(7) 0.4709(7) 0.9545(4) 0.0484(16) Uani 1 1 d .
H22A H 0.7111 0.5025 0.9822 0.07(2) Uiso 1 1 calc R
H22B H 0.8654 0.5365 0.9712 0.08(3) Uiso 1 1 calc R
H22C H 0.7592 0.3816 0.9715 0.06(2) Uiso 1 1 calc R
C23 C 0.9680(6) 0.5023(6) 0.8225(4) 0.0420(14) Uani 1 1 d .
H23A H 1.0145 0.5455 0.7765 0.09(3) Uiso 1 1 calc R
H23B H 0.9792 0.4176 0.8301 0.06(2) Uiso 1 1 calc R
H23C H 1.0079 0.5644 0.8750 0.050(19) Uiso 1 1 calc R
C24 C 0.7871(8) 0.4280(7) 0.6368(4) 0.0487(16) Uani 1 1 d .
H24A H 0.8866 0.4796 0.6446 0.06(2) Uiso 1 1 calc R
H24B H 0.7433 0.4648 0.5932 0.043(17) Uiso 1 1 calc R
H24C H 0.7632 0.3318 0.6191 0.048(18) Uiso 1 1 calc R
C25 C 0.4843(8) 0.3707(7) 0.6542(5) 0.058(2) Uani 1 1 d .
H25A H 0.4031 0.3693 0.6750 0.08(3) Uiso 1 1 calc R
H25B H 0.4644 0.2798 0.6271 0.08(3) Uiso 1 1 calc R
H25C H 0.5095 0.4370 0.6128 0.15(5) Uiso 1 1 calc R
C26 C 0.4700(7) 0.3888(7) 0.8563(5) 0.0527(17) Uani 1 1 d .
H26A H 0.4908 0.4551 0.9058 0.08(3) Uiso 1 1 calc R
H26B H 0.4408 0.2969 0.8741 0.09(3) Uiso 1 1 calc R
H26C H 0.3965 0.3926 0.8151 0.07(2) Uiso 1 1 calc R
C27 C 1.0211(5) 0.8696(5) 0.6413(3) 0.0287(11) Uani 1 1 d .
C28 C 1.0537(6) 0.9922(6) 0.6951(4) 0.0377(13) Uani 1 1 d .
C29 C 0.9633(6) 1.0503(6) 0.6628(4) 0.0413(14) Uani 1 1 d .
C30 C 0.8742(6) 0.9629(7) 0.5902(4) 0.0435(15) Uani 1 1 d .
C31 C 0.9111(5) 0.8528(6) 0.5775(3) 0.0312(11) Uani 1 1 d .
C32 C 1.1007(7) 0.7834(8) 0.6504(5) 0.057(2) Uani 1 1 d .
H32A H 1.1206 0.7717 0.7103 0.10(3) Uiso 1 1 calc R
H32B H 1.1867 0.8285 0.6290 0.039(16) Uiso 1 1 calc R
H32C H 1.0467 0.6938 0.6178 0.07(3) Uiso 1 1 calc R
C33 C 1.1743(7) 1.0540(9) 0.7656(5) 0.069(2) Uani 1 1 d .
H33A H 1.1931 0.9813 0.7910 0.15(6) Uiso 1 1 calc R
H33B H 1.1541 1.1069 0.8087 0.09(3) Uiso 1 1 calc R
H33C H 1.2545 1.1142 0.7429 0.09(3) Uiso 1 1 calc R
C34 C 0.9706(11) 1.1883(7) 0.6930(7) 0.079(3) Uani 1 1 d .
H34A H 1.0362 1.2252 0.7460 0.12(5) Uiso 1 1 calc R
H34B H 0.8801 1.1786 0.7026 0.09(3) Uiso 1 1 calc R
H34C H 1.0003 1.2507 0.6499 0.10(3) Uiso 1 1 calc R
C35 C 0.7754(9) 0.9922(12) 0.5272(6) 0.085(3) Uani 1 1 d .
H35A H 0.7609 1.0693 0.5512 0.11(4) Uiso 1 1 calc R
H35B H 0.6880 0.9115 0.5144 0.11(4) Uiso 1 1 calc R
H35C H 0.8133 1.0148 0.4750 0.14(4) Uiso 1 1 calc R
C36 C 0.8464(8) 0.7420(8) 0.5041(4) 0.063(2) Uani 1 1 d .
H36A H 0.7468 0.7104 0.4956 0.07(3) Uiso 1 1 calc R
H36B H 0.8701 0.6655 0.5163 0.08(3) Uiso 1 1 calc R
H36C H 0.8800 0.7780 0.4528 0.09(3) Uiso 1 1 calc R
H1 H 0.5931 0.6424 0.7354 0.31(10) Uiso 1 1 d R
H2 H 0.9025 0.7614 0.8008 0.19(6) Uiso 1 1 d R

loop_
_atom_site_aniso_label
_atom_site_aniso_U_11
_atom_site_aniso_U_22
_atom_site_aniso_U_33
_atom_site_aniso_U_23
_atom_site_aniso_U_13
_atom_site_aniso_U_12
Ru1 0.01748(19) 0.0231(2) 0.0230(2) 0.00395(14) 0.00514(14) 0.00840(14)
Ru2 0.0318(2) 0.0209(2) 0.0252(2) 0.00562(14) 0.00691(16) 0.00982(16)
Ru3 0.0197(2) 0.0224(2) 0.0265(2) 0.00483(14) 0.00738(15) 0.00869(15)
N1 0.031(2) 0.023(2) 0.021(2) 0.0006(15) 0.0046(16) 0.0114(17)
C1 0.019(2) 0.029(3) 0.037(3) 0.005(2) 0.008(2) 0.0085(19)
C2 0.030(3) 0.028(3) 0.043(3) -0.007(2) 0.007(2) 0.007(2)
C3 0.031(3) 0.042(3) 0.042(3) -0.017(3) -0.001(2) 0.015(2)
C4 0.039(3) 0.060(4) 0.028(3) 0.002(3) 0.005(2) 0.022(3)
C5 0.044(3) 0.040(3) 0.022(2) 0.000(2) 0.004(2) 0.022(3)
C6 0.045(4) 0.049(4) 0.066(5) -0.026(3) -0.001(3) 0.018(3)
C7 0.031(3) 0.061(4) 0.030(3) 0.012(3) 0.007(2) 0.030(3)
C8 0.025(3) 0.037(3) 0.057(4) 0.018(3) 0.013(2) 0.021(2)
C9 0.024(3) 0.042(3) 0.045(3) -0.013(2) -0.001(2) 0.019(2)
C10 0.023(3) 0.052(3) 0.035(3) 0.010(2) 0.010(2) 0.020(2)
C11 0.017(2) 0.036(3) 0.052(3) 0.007(2) -0.001(2) 0.013(2)
C12 0.058(5) 0.141(8) 0.030(3) 0.007(4) 0.004(3) 0.067(6)
C13 0.064(6) 0.067(5) 0.153(10) 0.067(6) 0.053(6) 0.047(5)
C14 0.052(5) 0.084(6) 0.092(7) -0.050(5) -0.014(4) 0.044(5)
C15 0.043(4) 0.121(7) 0.054(4) 0.040(4) 0.029(4) 0.047(5)
C16 0.031(3) 0.034(3) 0.108(7) -0.017(4) -0.009(4) 0.011(3)
C17 0.038(3) 0.018(2) 0.033(3) 0.0053(19) 0.002(2) 0.010(2)
C18 0.035(3) 0.028(3) 0.039(3) 0.010(2) 0.005(2) 0.014(2)
C19 0.042(3) 0.017(2) 0.038(3) -0.001(2) 0.004(2) 0.014(2)
C20 0.037(3) 0.019(2) 0.046(3) -0.003(2) -0.004(2) 0.011(2)
C21 0.033(3) 0.018(2) 0.047(3) 0.005(2) 0.007(2) 0.005(2)
C22 0.055(4) 0.054(4) 0.037(3) 0.020(3) 0.006(3) 0.022(3)
C23 0.032(3) 0.043(3) 0.054(4) 0.001(3) 0.002(3) 0.020(3)
C24 0.069(5) 0.040(3) 0.043(4) 0.004(3) 0.008(3) 0.029(3)
C25 0.056(4) 0.048(4) 0.066(5) -0.020(4) -0.023(4) 0.029(3)
C26 0.034(3) 0.035(3) 0.083(5) 0.015(3) 0.017(3) 0.004(3)
C27 0.024(3) 0.036(3) 0.033(3) 0.014(2) 0.014(2) 0.015(2)
C28 0.024(3) 0.044(3) 0.034(3) 0.006(2) 0.011(2) 0.000(2)
C29 0.046(3) 0.030(3) 0.055(4) 0.017(3) 0.032(3) 0.014(3)
C30 0.029(3) 0.064(4) 0.049(4) 0.036(3) 0.020(3) 0.024(3)
C31 0.024(3) 0.042(3) 0.023(2) 0.007(2) 0.012(2) 0.007(2)
C32 0.041(4) 0.067(5) 0.088(6) 0.034(4) 0.038(4) 0.037(4)
C33 0.034(4) 0.084(6) 0.049(4) -0.006(4) 0.007(3) -0.015(4)
C34 0.104(7) 0.037(4) 0.120(8) 0.037(5) 0.082(7) 0.030(4)
C35 0.062(6) 0.158(9) 0.084(6) 0.097(6) 0.047(5) 0.075(6)
C36 0.055(5) 0.074(5) 0.034(3) -0.001(3) 0.018(3) -0.001(4)

loop_
_atom_type_symbol
_atom_type_description
_atom_type_scat_dispersion_real
_atom_type_scat_dispersion_imag
_atom_type_scat_source
C C 0.0033 0.0016 'International Tables Vol C Tables 4.2.6.8 and 6.1.1.4'
H H 0.0000 0.0000 'International Tables Vol C Tables 4.2.6.8 and 6.1.1.4'
N N 0.0061 0.0033 'International Tables Vol C Tables 4.2.6.8 and 6.1.1.4'
Ru Ru -1.2594 0.8363 'International Tables Vol C Tables 4.2.6.8 and 6.1.1.4'

loop_
_geom_angle_atom_site_label_1
_geom_angle_atom_site_label_2
_geom_angle_atom_site_label_3
_geom_angle
N1 Ru1 C7 170.1(2)
N1 Ru1 C8 143.6(2)
C7 Ru1 C8 38.1(2)
N1 Ru1 C9 111.95(19)
C7 Ru1 C9 64.2(2)
C8 Ru1 C9 38.2(2)
N1 Ru1 C11 132.0(2)
C7 Ru1 C11 38.3(2)
C8 Ru1 C11 63.8(2)
C9 Ru1 C11 64.1(2)
N1 Ru1 C10 107.01(18)
C7 Ru1 C10 64.1(2)
C8 Ru1 C10 63.6(2)
C9 Ru1 C10 38.1(2)
C11 Ru1 C10 38.4(2)
N1 Ru1 C1 37.32(17)
C7 Ru1 C1 151.5(2)
C8 Ru1 C1 118.6(2)
C9 Ru1 C1 108.3(2)
C11 Ru1 C1 165.8(2)
C10 Ru1 C1 128.3(2)
N1 Ru1 Ru3 70.31(12)
C7 Ru1 Ru3 118.90(15)
C8 Ru1 Ru3 115.83(15)
C9 Ru1 Ru3 138.40(17)
C11 Ru1 Ru3 146.46(16)
C10 Ru1 Ru3 174.99(16)
C1 Ru1 Ru3 47.09(13)
N1 Ru1 Ru2 45.50(10)
C7 Ru1 Ru2 134.70(16)
C8 Ru1 Ru2 169.11(17)
C9 Ru1 Ru2 152.55(17)
C11 Ru1 Ru2 116.00(14)
C10 Ru1 Ru2 123.68(15)
C1 Ru1 Ru2 64.61(13)
Ru3 Ru1 Ru2 57.69(2)
N1 Ru2 C20 141.6(2)
N1 Ru2 C19 172.35(18)
C20 Ru2 C19 38.9(2)
N1 Ru2 C18 134.21(19)
C20 Ru2 C18 64.7(2)
C19 Ru2 C18 38.5(2)
N1 Ru2 C21 110.97(19)
C20 Ru2 C21 39.1(2)
C19 Ru2 C21 65.1(2)
C18 Ru2 C21 64.5(2)
N1 Ru2 C17 108.20(18)
C20 Ru2 C17 64.5(2)
C19 Ru2 C17 64.5(2)
C18 Ru2 C17 38.5(2)
C21 Ru2 C17 38.0(2)
N1 Ru2 Ru3 71.31(12)
C20 Ru2 Ru3 131.29(16)
C19 Ru2 Ru3 114.19(15)
C18 Ru2 Ru3 124.58(15)
C21 Ru2 Ru3 165.96(15)
C17 Ru2 Ru3 155.70(15)
N1 Ru2 Ru1 46.89(11)
C20 Ru2 Ru1 112.51(15)
C19 Ru2 Ru1 140.20(15)
C18 Ru2 Ru1 176.82(15)
C21 Ru2 Ru1 112.42(15)
C17 Ru2 Ru1 139.43(15)
Ru3 Ru2 Ru1 58.29(2)
C1 Ru3 C28 107.7(2)
C1 Ru3 C29 104.8(2)
C28 Ru3 C29 37.7(2)
C1 Ru3 C27 139.3(2)
C28 Ru3 C27 37.9(2)
C29 Ru3 C27 62.6(2)
C1 Ru3 C30 132.4(2)
C28 Ru3 C30 62.5(2)
C29 Ru3 C30 37.4(2)
C27 Ru3 C30 61.65(19)
C1 Ru3 C31 166.7(2)
C28 Ru3 C31 62.1(2)
C29 Ru3 C31 61.9(2)
C27 Ru3 C31 36.49(19)
C30 Ru3 C31 36.6(2)
C1 Ru3 Ru2 70.05(14)
C28 Ru3 Ru2 135.81(17)
C29 Ru3 Ru2 171.16(19)
C27 Ru3 Ru2 116.25(13)
C30 Ru3 Ru2 151.00(19)
C31 Ru3 Ru2 123.06(14)
C1 Ru3 Ru1 52.54(14)
C28 Ru3 Ru1 150.31(16)
C29 Ru3 Ru1 119.11(15)
C27 Ru3 Ru1 168.13(14)
C30 Ru3 Ru1 111.81(14)
C31 Ru3 Ru1 132.36(14)
Ru2 Ru3 Ru1 64.024(19)
C5 N1 C1 121.7(4)
C5 N1 Ru2 127.5(3)
C1 N1 Ru2 106.0(3)
C5 N1 Ru1 123.1(3)
C1 N1 Ru1 74.9(3)
Ru2 N1 Ru1 87.61(15)
N1 C1 C2 116.9(5)
N1 C1 Ru3 110.9(3)
C2 C1 Ru3 131.0(4)
N1 C1 Ru1 67.8(3)
C2 C1 Ru1 126.9(4)
Ru3 C1 Ru1 80.37(18)
C3 C2 C1 122.6(5)
C2 C3 C4 118.7(5)
C2 C3 C6 122.4(6)
C4 C3 C6 119.0(6)
C5 C4 C3 120.4(5)
C4 C5 N1 119.7(5)
C8 C7 C11 108.4(5)
C8 C7 C12 127.0(6)
C11 C7 C12 124.2(7)
C8 C7 Ru1 71.3(3)
C11 C7 Ru1 72.1(3)
C12 C7 Ru1 128.6(4)
C7 C8 C9 108.7(5)
C7 C8 C13 126.3(7)
C9 C8 C13 124.6(7)
C7 C8 Ru1 70.6(3)
C9 C8 Ru1 71.3(3)
C13 C8 Ru1 129.3(4)
C8 C9 C10 107.9(5)
C8 C9 C14 126.3(7)
C10 C9 C14 125.6(7)
C8 C9 Ru1 70.5(3)
C10 C9 Ru1 71.9(3)
C14 C9 Ru1 127.3(4)
C9 C10 C11 107.7(5)
C9 C10 C15 126.7(6)
C11 C10 C15 125.6(6)
C9 C10 Ru1 70.0(3)
C11 C10 Ru1 70.5(3)
C15 C10 Ru1 127.4(4)
C7 C11 C10 107.3(5)
C7 C11 C16 125.6(6)
C10 C11 C16 126.6(6)
C7 C11 Ru1 69.5(3)
C10 C11 Ru1 71.1(3)
C16 C11 Ru1 130.7(4)
C21 C17 C18 108.7(5)
C21 C17 C22 125.8(5)
C18 C17 C22 125.2(5)
C21 C17 Ru2 70.8(3)
C18 C17 Ru2 70.3(3)
C22 C17 Ru2 129.3(4)
C19 C18 C17 108.1(5)
C19 C18 C23 126.6(5)
C17 C18 C23 125.3(5)
C19 C18 Ru2 70.2(3)
C17 C18 Ru2 71.2(3)
C23 C18 Ru2 126.5(4)
C18 C19 C20 107.8(5)
C18 C19 C24 126.4(5)
C20 C19 C24 125.6(5)
C18 C19 Ru2 71.3(3)
C20 C19 Ru2 70.3(3)
C24 C19 Ru2 128.1(4)
C19 C20 C21 108.1(5)
C19 C20 C25 124.2(6)
C21 C20 C25 127.7(6)
C19 C20 Ru2 70.8(3)
C21 C20 Ru2 71.5(3)
C25 C20 Ru2 124.7(4)
C17 C21 C20 107.4(5)
C17 C21 C26 125.5(6)
C20 C21 C26 126.9(6)
C17 C21 Ru2 71.2(3)
C20 C21 Ru2 69.4(3)
C26 C21 Ru2 129.0(4)
C31 C27 C28 107.9(5)
C31 C27 C32 127.8(6)
C28 C27 C32 124.2(6)
C31 C27 Ru3 73.0(3)
C28 C27 Ru3 69.4(3)
C32 C27 Ru3 126.5(4)
C29 C28 C27 107.8(5)
C29 C28 C33 127.3(7)
C27 C28 C33 124.5(6)
C29 C28 Ru3 72.0(3)
C27 C28 Ru3 72.7(3)
C33 C28 Ru3 126.9(4)
C28 C29 C30 107.7(5)
C28 C29 C34 126.3(7)
C30 C29 C34 125.6(7)
C28 C29 Ru3 70.3(3)
C30 C29 Ru3 72.7(3)
C34 C29 Ru3 128.0(4)
C31 C30 C29 108.0(5)
C31 C30 C35 124.0(7)
C29 C30 C35 127.1(7)
C31 C30 Ru3 72.4(3)
C29 C30 Ru3 70.0(3)
C35 C30 Ru3 131.9(4)
C27 C31 C30 108.6(5)
C27 C31 C36 126.9(6)
C30 C31 C36 124.4(6)
C27 C31 Ru3 70.5(3)
C30 C31 Ru3 71.0(3)
C36 C31 Ru3 127.0(4)

loop_
_geom_bond_atom_site_label_1
_geom_bond_atom_site_label_2
_geom_bond_distance
Ru1 N1 2.129(4)
Ru1 C7 2.153(5)
Ru1 C8 2.162(5)
Ru1 C9 2.171(5)
Ru1 C11 2.187(5)
Ru1 C10 2.196(5)
Ru1 C1 2.220(5)
Ru1 Ru3 2.7580(11)
Ru1 Ru2 2.9146(9)
Ru2 N1 2.081(4)
Ru2 C20 2.150(5)
Ru2 C19 2.157(5)
Ru2 C18 2.171(5)
Ru2 C21 2.178(5)
Ru2 C17 2.182(5)
Ru2 Ru3 2.7401(8)
Ru3 C1 2.049(5)
Ru3 C28 2.185(5)
Ru3 C29 2.206(5)
Ru3 C27 2.228(5)
Ru3 C30 2.242(6)
Ru3 C31 2.260(5)
N1 C5 1.396(6)
N1 C1 1.394(6)
C1 C2 1.415(7)
C2 C3 1.365(8)
C3 C4 1.418(9)
C3 C6 1.511(8)
C4 C5 1.376(8)
C7 C8 1.408(9)
C7 C11 1.424(8)
C7 C12 1.508(8)
C8 C9 1.418(8)
C8 C13 1.507(9)
C9 C10 1.424(8)
C9 C14 1.497(8)
C10 C11 1.440(8)
C10 C15 1.477(8)
C11 C16 1.498(8)
C17 C21 1.421(8)
C17 C18 1.435(8)
C17 C22 1.483(8)
C18 C19 1.427(8)
C18 C23 1.498(8)
C19 C20 1.435(8)
C19 C24 1.488(8)
C20 C21 1.448(8)
C20 C25 1.501(8)
C21 C26 1.499(9)
C27 C31 1.405(7)
C27 C28 1.433(8)
C27 C32 1.505(7)
C28 C29 1.419(9)
C28 C33 1.501(9)
C29 C30 1.425(9)
C29 C34 1.512(9)
C30 C31 1.414(8)
C30 C35 1.510(9)
C31 C36 1.507(8)

loop_
_geom_torsion_atom_site_label_1
_geom_torsion_atom_site_label_2
_geom_torsion_atom_site_label_3
_geom_torsion_atom_site_label_4
_geom_torsion
C7 Ru1 Ru2 N1 -166.1(3)
C8 Ru1 Ru2 N1 149.6(8)
C9 Ru1 Ru2 N1 -41.0(4)
C11 Ru1 Ru2 N1 -124.3(2)
C10 Ru1 Ru2 N1 -80.7(2)
C1 Ru1 Ru2 N1 39.8(2)
Ru3 Ru1 Ru2 N1 93.58(16)
N1 Ru1 Ru2 C20 140.7(2)
C7 Ru1 Ru2 C20 -25.4(3)
C8 Ru1 Ru2 C20 -69.7(8)
C9 Ru1 Ru2 C20 99.7(4)
C11 Ru1 Ru2 C20 16.4(3)
C10 Ru1 Ru2 C20 60.0(3)
C1 Ru1 Ru2 C20 -179.4(2)
Ru3 Ru1 Ru2 C20 -125.70(18)
N1 Ru1 Ru2 C19 175.8(3)
C7 Ru1 Ru2 C19 9.7(3)
C8 Ru1 Ru2 C19 -34.6(8)
C9 Ru1 Ru2 C19 134.8(4)
C11 Ru1 Ru2 C19 51.4(3)
C10 Ru1 Ru2 C19 95.1(3)
C1 Ru1 Ru2 C19 -144.4(3)
Ru3 Ru1 Ru2 C19 -90.6(2)
N1 Ru1 Ru2 C18 111(3)
C7 Ru1 Ru2 C18 -55(3)
C8 Ru1 Ru2 C18 -99(3)
C9 Ru1 Ru2 C18 70(3)
C11 Ru1 Ru2 C18 -13(3)
C10 Ru1 Ru2 C18 31(3)
C1 Ru1 Ru2 C18 151(3)
Ru3 Ru1 Ru2 C18 -155(3)
N1 Ru1 Ru2 C21 98.3(2)
C7 Ru1 Ru2 C21 -67.9(3)
C8 Ru1 Ru2 C21 -112.1(8)
C9 Ru1 Ru2 C21 57.3(4)
C11 Ru1 Ru2 C21 -26.1(2)
C10 Ru1 Ru2 C21 17.6(2)
C1 Ru1 Ru2 C21 138.1(2)
Ru3 Ru1 Ru2 C21 -168.14(17)
N1 Ru1 Ru2 C17 64.2(3)
C7 Ru1 Ru2 C17 -102.0(3)
C8 Ru1 Ru2 C17 -146.2(8)
C9 Ru1 Ru2 C17 23.2(4)
C11 Ru1 Ru2 C17 -60.2(3)
C10 Ru1 Ru2 C17 -16.5(3)
C1 Ru1 Ru2 C17 104.0(3)
Ru3 Ru1 Ru2 C17 157.8(2)
N1 Ru1 Ru2 Ru3 -93.58(16)
C7 Ru1 Ru2 Ru3 100.3(2)
C8 Ru1 Ru2 Ru3 56.0(8)
C9 Ru1 Ru2 Ru3 -134.6(3)
C11 Ru1 Ru2 Ru3 142.07(18)
C10 Ru1 Ru2 Ru3 -174.25(18)
C1 Ru1 Ru2 Ru3 -53.74(15)
N1 Ru2 Ru3 C1 6.84(19)
C20 Ru2 Ru3 C1 150.4(3)
C19 Ru2 Ru3 C1 -167.4(2)
C18 Ru2 Ru3 C1 -124.5(2)
C21 Ru2 Ru3 C1 108.6(6)
C17 Ru2 Ru3 C1 -86.1(4)
Ru1 Ru2 Ru3 C1 57.12(15)
N1 Ru2 Ru3 C28 102.0(2)
C20 Ru2 Ru3 C28 -114.5(3)
C19 Ru2 Ru3 C28 -72.3(3)
C18 Ru2 Ru3 C28 -29.4(3)
C21 Ru2 Ru3 C28 -156.2(7)
C17 Ru2 Ru3 C28 9.0(4)
Ru1 Ru2 Ru3 C28 152.3(2)
N1 Ru2 Ru3 C29 62.6(10)
C20 Ru2 Ru3 C29 -153.9(10)
C19 Ru2 Ru3 C29 -111.7(10)
C18 Ru2 Ru3 C29 -68.8(10)
C21 Ru2 Ru3 C29 164.4(11)
C17 Ru2 Ru3 C29 -30.4(10)
Ru1 Ru2 Ru3 C29 112.9(10)
N1 Ru2 Ru3 C27 142.9(2)
C20 Ru2 Ru3 C27 -73.5(3)
C19 Ru2 Ru3 C27 -31.3(2)
C18 Ru2 Ru3 C27 11.6(2)
C21 Ru2 Ru3 C27 -115.3(6)
C17 Ru2 Ru3 C27 50.0(4)
Ru1 Ru2 Ru3 C27 -166.78(16)
N1 Ru2 Ru3 C30 -138.8(3)
C20 Ru2 Ru3 C30 4.8(4)
C19 Ru2 Ru3 C30 47.0(3)
C18 Ru2 Ru3 C30 89.9(4)
C21 Ru2 Ru3 C30 -37.0(7)
C17 Ru2 Ru3 C30 128.3(5)
Ru1 Ru2 Ru3 C30 -88.5(3)
N1 Ru2 Ru3 C31 -175.5(2)
C20 Ru2 Ru3 C31 -32.0(3)
C19 Ru2 Ru3 C31 10.2(2)
C18 Ru2 Ru3 C31 53.1(2)
C21 Ru2 Ru3 C31 -73.7(6)
C17 Ru2 Ru3 C31 91.5(4)
Ru1 Ru2 Ru3 C31 -125.25(16)
N1 Ru2 Ru3 Ru1 -50.28(12)
C20 Ru2 Ru3 Ru1 93.2(2)
C19 Ru2 Ru3 Ru1 135.44(16)
C18 Ru2 Ru3 Ru1 178.36(18)
C21 Ru2 Ru3 Ru1 51.5(6)
C17 Ru2 Ru3 Ru1 -143.3(3)
N1 Ru1 Ru3 C1 -34.9(2)
C7 Ru1 Ru3 C1 149.0(3)
C8 Ru1 Ru3 C1 106.0(3)
C9 Ru1 Ru3 C1 66.4(3)
C11 Ru1 Ru3 C1 -173.1(3)
C10 Ru1 Ru3 C1 23.5(17)
Ru2 Ru1 Ru3 C1 -83.98(18)
N1 Ru1 Ru3 C28 -90.0(3)
C7 Ru1 Ru3 C28 93.9(4)
C8 Ru1 Ru3 C28 50.9(4)
C9 Ru1 Ru3 C28 11.3(4)
C11 Ru1 Ru3 C28 131.8(4)
C10 Ru1 Ru3 C28 -31.6(17)
C1 Ru1 Ru3 C28 -55.1(4)
Ru2 Ru1 Ru3 C28 -139.1(3)
N1 Ru1 Ru3 C29 -121.6(2)
C7 Ru1 Ru3 C29 62.3(3)
C8 Ru1 Ru3 C29 19.3(3)
C9 Ru1 Ru3 C29 -20.3(3)
C11 Ru1 Ru3 C29 100.2(3)
C10 Ru1 Ru3 C29 -63.2(17)
C1 Ru1 Ru3 C29 -86.7(3)
Ru2 Ru1 Ru3 C29 -170.7(2)
N1 Ru1 Ru3 C27 143.3(6)
C7 Ru1 Ru3 C27 -32.8(7)
C8 Ru1 Ru3 C27 -75.8(7)
C9 Ru1 Ru3 C27 -115.4(7)
C11 Ru1 Ru3 C27 5.1(7)
C10 Ru1 Ru3 C27 -158.3(18)
C1 Ru1 Ru3 C27 178.2(7)
Ru2 Ru1 Ru3 C27 94.2(6)
N1 Ru1 Ru3 C30 -162.3(2)
C7 Ru1 Ru3 C30 21.6(3)
C8 Ru1 Ru3 C30 -21.4(3)
C9 Ru1 Ru3 C30 -61.1(3)
C11 Ru1 Ru3 C30 59.4(3)
C10 Ru1 Ru3 C30 -104.0(17)
C1 Ru1 Ru3 C30 -127.5(3)
Ru2 Ru1 Ru3 C30 148.5(2)
N1 Ru1 Ru3 C31 161.3(2)
C7 Ru1 Ru3 C31 -14.8(3)
C8 Ru1 Ru3 C31 -57.8(3)
C9 Ru1 Ru3 C31 -97.5(3)
C11 Ru1 Ru3 C31 23.0(3)
C10 Ru1 Ru3 C31 -140.4(17)
C1 Ru1 Ru3 C31 -163.9(3)
Ru2 Ru1 Ru3 C31 112.14(19)
N1 Ru1 Ru3 Ru2 49.12(11)
C7 Ru1 Ru3 Ru2 -126.98(19)
C8 Ru1 Ru3 Ru2 -169.98(19)
C9 Ru1 Ru3 Ru2 150.4(2)
C11 Ru1 Ru3 Ru2 -89.1(3)
C10 Ru1 Ru3 Ru2 107.5(17)
C1 Ru1 Ru3 Ru2 83.98(18)
C20 Ru2 N1 C5 60.8(6)
C19 Ru2 N1 C5 -28.2(17)
C18 Ru2 N1 C5 -44.7(5)
C21 Ru2 N1 C5 29.5(5)
C17 Ru2 N1 C5 -10.8(5)
Ru3 Ru2 N1 C5 -165.2(5)
Ru1 Ru2 N1 C5 131.1(5)
C20 Ru2 N1 C1 -143.9(4)
C19 Ru2 N1 C1 127.1(14)
C18 Ru2 N1 C1 110.6(4)
C21 Ru2 N1 C1 -175.1(3)
C17 Ru2 N1 C1 144.5(3)
Ru3 Ru2 N1 C1 -9.9(3)
Ru1 Ru2 N1 C1 -73.5(3)
C20 Ru2 N1 Ru1 -70.3(3)
C19 Ru2 N1 Ru1 -159.4(14)
C18 Ru2 N1 Ru1 -175.9(2)
C21 Ru2 N1 Ru1 -101.6(2)
C17 Ru2 N1 Ru1 -141.95(17)
Ru3 Ru2 N1 Ru1 63.68(10)
C7 Ru1 N1 C5 -38.4(13)
C8 Ru1 N1 C5 54.8(5)
C9 Ru1 N1 C5 26.5(5)
C11 Ru1 N1 C5 -47.8(5)
C10 Ru1 N1 C5 -13.6(4)
C1 Ru1 N1 C5 118.2(5)
Ru3 Ru1 N1 C5 161.9(4)
Ru2 Ru1 N1 C5 -134.5(5)
C7 Ru1 N1 C1 -156.6(11)
C8 Ru1 N1 C1 -63.4(4)
C9 Ru1 N1 C1 -91.7(3)
C11 Ru1 N1 C1 -166.0(3)
C10 Ru1 N1 C1 -131.9(3)
Ru3 Ru1 N1 C1 43.7(2)
Ru2 Ru1 N1 C1 107.3(3)
C7 Ru1 N1 Ru2 96.1(11)
C8 Ru1 N1 Ru2 -170.7(3)
C9 Ru1 N1 Ru2 160.97(19)
C11 Ru1 N1 Ru2 86.7(3)
C10 Ru1 N1 Ru2 120.83(19)
C1 Ru1 N1 Ru2 -107.3(3)
Ru3 Ru1 N1 Ru2 -63.63(10)
C5 N1 C1 C2 1.4(7)
Ru2 N1 C1 C2 -155.7(4)
Ru1 N1 C1 C2 121.4(4)
C5 N1 C1 Ru3 170.5(4)
Ru2 N1 C1 Ru3 13.4(4)
Ru1 N1 C1 Ru3 -69.5(2)
C5 N1 C1 Ru1 -119.9(5)
Ru2 N1 C1 Ru1 82.97(19)
C28 Ru3 C1 N1 -143.6(3)
C29 Ru3 C1 N1 177.2(3)
C27 Ru3 C1 N1 -117.8(4)
C30 Ru3 C1 N1 147.8(3)
C31 Ru3 C1 N1 178.3(7)
Ru2 Ru3 C1 N1 -10.4(3)
Ru1 Ru3 C1 N1 61.6(3)
C28 Ru3 C1 C2 23.5(6)
C29 Ru3 C1 C2 -15.7(6)
C27 Ru3 C1 C2 49.3(6)
C30 Ru3 C1 C2 -45.1(6)
C31 Ru3 C1 C2 -14.6(12)
Ru2 Ru3 C1 C2 156.7(5)
Ru1 Ru3 C1 C2 -131.3(6)
C28 Ru3 C1 Ru1 154.76(19)
C29 Ru3 C1 Ru1 115.5(2)
C27 Ru3 C1 Ru1 -179.4(2)
C30 Ru3 C1 Ru1 86.2(3)
C31 Ru3 C1 Ru1 116.6(8)
Ru2 Ru3 C1 Ru1 -72.01(11)
C7 Ru1 C1 N1 171.8(4)
C8 Ru1 C1 N1 142.8(3)
C9 Ru1 C1 N1 102.4(3)
C11 Ru1 C1 N1 46.9(9)
C10 Ru1 C1 N1 65.1(3)
Ru3 Ru1 C1 N1 -117.4(3)
Ru2 Ru1 C1 N1 -48.9(2)
N1 Ru1 C1 C2 -107.8(6)
C7 Ru1 C1 C2 64.0(7)
C8 Ru1 C1 C2 35.0(6)
C9 Ru1 C1 C2 -5.4(5)
C11 Ru1 C1 C2 -60.8(10)
C10 Ru1 C1 C2 -42.7(6)
Ru3 Ru1 C1 C2 134.8(6)
Ru2 Ru1 C1 C2 -156.7(5)
N1 Ru1 C1 Ru3 117.4(3)
C7 Ru1 C1 Ru3 -70.8(4)
C8 Ru1 C1 Ru3 -99.8(2)
C9 Ru1 C1 Ru3 -140.2(2)
C11 Ru1 C1 Ru3 164.4(7)
C10 Ru1 C1 Ru3 -177.46(19)
Ru2 Ru1 C1 Ru3 68.50(11)
N1 C1 C2 C3 -0.8(8)
Ru3 C1 C2 C3 -167.3(4)
Ru1 C1 C2 C3 80.7(7)
C1 C2 C3 C4 0.1(9)
C1 C2 C3 C6 -178.7(6)
C2 C3 C4 C5 0.0(9)
C6 C3 C4 C5 178.9(6)
C3 C4 C5 N1 0.6(8)
C1 N1 C5 C4 -1.4(8)
Ru2 N1 C5 C4 150.5(4)
Ru1 N1 C5 C4 -93.5(6)
N1 Ru1 C7 C8 106.0(11)
C9 Ru1 C7 C8 37.1(3)
C11 Ru1 C7 C8 117.3(5)
C10 Ru1 C7 C8 79.6(3)
C1 Ru1 C7 C8 -43.7(6)
Ru3 Ru1 C7 C8 -95.9(3)
Ru2 Ru1 C7 C8 -167.7(3)
N1 Ru1 C7 C11 -11.3(13)
C8 Ru1 C7 C11 -117.3(5)
C9 Ru1 C7 C11 -80.2(4)
C10 Ru1 C7 C11 -37.7(3)
C1 Ru1 C7 C11 -161.0(4)
Ru3 Ru1 C7 C11 146.8(3)
Ru2 Ru1 C7 C11 75.1(4)
N1 Ru1 C7 C12 -131.2(10)
C8 Ru1 C7 C12 122.8(8)
C9 Ru1 C7 C12 159.9(8)
C11 Ru1 C7 C12 -119.9(8)
C10 Ru1 C7 C12 -157.6(8)
C1 Ru1 C7 C12 79.1(8)
Ru3 Ru1 C7 C12 26.9(8)
Ru2 Ru1 C7 C12 -44.9(8)
C11 C7 C8 C9 1.7(6)
C12 C7 C8 C9 174.0(5)
Ru1 C7 C8 C9 -61.4(4)
C11 C7 C8 C13 -171.9(5)
C12 C7 C8 C13 0.4(9)
Ru1 C7 C8 C13 125.1(6)
C11 C7 C8 Ru1 63.0(4)
C12 C7 C8 Ru1 -124.7(6)
N1 Ru1 C8 C7 -163.9(3)
C9 Ru1 C8 C7 -118.6(5)
C11 Ru1 C8 C7 -37.9(3)
C10 Ru1 C8 C7 -80.9(4)
C1 Ru1 C8 C7 157.9(3)
Ru3 Ru1 C8 C7 104.6(3)
Ru2 Ru1 C8 C7 53.5(9)
N1 Ru1 C8 C9 -45.3(5)
C7 Ru1 C8 C9 118.6(5)
C11 Ru1 C8 C9 80.7(4)
C10 Ru1 C8 C9 37.7(3)
C1 Ru1 C8 C9 -83.5(4)
Ru3 Ru1 C8 C9 -136.8(3)
Ru2 Ru1 C8 C9 172.1(7)
N1 Ru1 C8 C13 74.5(9)
C7 Ru1 C8 C13 -121.6(9)
C9 Ru1 C8 C13 119.8(9)
C11 Ru1 C8 C13 -159.5(9)
C10 Ru1 C8 C13 157.5(9)
C1 Ru1 C8 C13 36.4(8)
Ru3 Ru1 C8 C13 -16.9(8)
Ru2 Ru1 C8 C13 -68.1(13)
C7 C8 C9 C10 -1.6(6)
C13 C8 C9 C10 172.1(6)
Ru1 C8 C9 C10 -62.6(4)
C7 C8 C9 C14 -176.5(5)
C13 C8 C9 C14 -2.8(9)
Ru1 C8 C9 C14 122.5(6)
C7 C8 C9 Ru1 61.0(4)
C13 C8 C9 Ru1 -125.3(6)
N1 Ru1 C9 C8 152.9(3)
C7 Ru1 C9 C8 -37.0(3)
C11 Ru1 C9 C8 -79.8(4)
C10 Ru1 C9 C8 -117.3(5)
C1 Ru1 C9 C8 113.3(3)
Ru3 Ru1 C9 C8 68.3(4)
Ru2 Ru1 C9 C8 -176.8(3)
N1 Ru1 C9 C10 -89.8(3)
C7 Ru1 C9 C10 80.3(4)
C8 Ru1 C9 C10 117.3(5)
C11 Ru1 C9 C10 37.5(3)
C1 Ru1 C9 C10 -129.5(3)
Ru3 Ru1 C9 C10 -174.5(2)
Ru2 Ru1 C9 C10 -59.5(5)
N1 Ru1 C9 C14 31.6(8)
C7 Ru1 C9 C14 -158.3(8)
C8 Ru1 C9 C14 -121.3(9)
C11 Ru1 C9 C14 158.9(8)
C10 Ru1 C9 C14 121.5(9)
C1 Ru1 C9 C14 -8.0(8)
Ru3 Ru1 C9 C14 -53.0(8)
Ru2 Ru1 C9 C14 61.9(9)
C8 C9 C10 C11 1.0(6)
C14 C9 C10 C11 175.9(5)
Ru1 C9 C10 C11 -60.7(3)
C8 C9 C10 C15 -176.0(5)
C14 C9 C10 C15 -1.1(9)
Ru1 C9 C10 C15 122.3(6)
C8 C9 C10 Ru1 61.7(3)
C14 C9 C10 Ru1 -123.4(6)
N1 Ru1 C10 C9 104.1(3)
C7 Ru1 C10 C9 -80.5(4)
C8 Ru1 C10 C9 -37.9(3)
C11 Ru1 C10 C9 -118.1(5)
C1 Ru1 C10 C9 69.0(4)
Ru3 Ru1 C10 C9 47.2(18)
Ru2 Ru1 C10 C9 151.5(3)
N1 Ru1 C10 C11 -137.8(3)
C7 Ru1 C10 C11 37.6(3)
C8 Ru1 C10 C11 80.3(3)
C9 Ru1 C10 C11 118.1(5)
C1 Ru1 C10 C11 -172.9(3)
Ru3 Ru1 C10 C11 165.3(15)
Ru2 Ru1 C10 C11 -90.4(3)
N1 Ru1 C10 C15 -17.4(7)
C7 Ru1 C10 C15 158.0(7)
C8 Ru1 C10 C15 -159.4(7)
C9 Ru1 C10 C15 -121.5(8)
C11 Ru1 C10 C15 120.4(8)
C1 Ru1 C10 C15 -52.5(7)
Ru3 Ru1 C10 C15 -74.3(19)
Ru2 Ru1 C10 C15 30.0(7)
C8 C7 C11 C10 -1.0(6)
C12 C7 C11 C10 -173.6(5)
Ru1 C7 C11 C10 61.5(3)
C8 C7 C11 C16 171.5(5)
C12 C7 C11 C16 -1.1(9)
Ru1 C7 C11 C16 -126.0(5)
C8 C7 C11 Ru1 -62.5(4)
C12 C7 C11 Ru1 125.0(5)
C9 C10 C11 C7 0.0(6)
C15 C10 C11 C7 177.0(5)
Ru1 C10 C11 C7 -60.4(3)
C9 C10 C11 C16 -172.4(5)
C15 C10 C11 C16 4.6(9)
Ru1 C10 C11 C16 127.2(5)
C9 C10 C11 Ru1 60.5(4)
C15 C10 C11 Ru1 -122.5(6)
N1 Ru1 C11 C7 177.4(3)
C8 Ru1 C11 C7 37.7(3)
C9 Ru1 C11 C7 80.4(4)
C10 Ru1 C11 C7 117.6(5)
C1 Ru1 C11 C7 140.8(7)
Ru3 Ru1 C11 C7 -60.1(4)
Ru2 Ru1 C11 C7 -130.2(3)
N1 Ru1 C11 C10 59.8(4)
C7 Ru1 C11 C10 -117.6(5)
C8 Ru1 C11 C10 -79.9(3)
C9 Ru1 C11 C10 -37.2(3)
C1 Ru1 C11 C10 23.2(9)
Ru3 Ru1 C11 C10 -177.7(2)
Ru2 Ru1 C11 C10 112.2(3)
N1 Ru1 C11 C16 -62.6(7)
C7 Ru1 C11 C16 119.9(8)
C8 Ru1 C11 C16 157.6(8)
C9 Ru1 C11 C16 -159.6(8)
C10 Ru1 C11 C16 -122.4(8)
C1 Ru1 C11 C16 -99.2(10)
Ru3 Ru1 C11 C16 59.9(8)
Ru2 Ru1 C11 C16 -10.2(7)
N1 Ru2 C17 C21 101.0(3)
C20 Ru2 C17 C21 -38.2(3)
C19 Ru2 C17 C21 -81.5(3)
C18 Ru2 C17 C21 -119.0(5)
Ru3 Ru2 C17 C21 -174.2(3)
Ru1 Ru2 C17 C21 57.2(4)
N1 Ru2 C17 C18 -140.0(3)
C20 Ru2 C17 C18 80.8(3)
C19 Ru2 C17 C18 37.5(3)
C21 Ru2 C17 C18 119.0(5)
Ru3 Ru2 C17 C18 -55.2(5)
Ru1 Ru2 C17 C18 176.2(2)
N1 Ru2 C17 C22 -20.1(6)
C20 Ru2 C17 C22 -159.3(6)
C19 Ru2 C17 C22 157.4(6)
C18 Ru2 C17 C22 119.9(7)
C21 Ru2 C17 C22 -121.1(7)
Ru3 Ru2 C17 C22 64.7(7)
Ru1 Ru2 C17 C22 -63.8(6)
C21 C17 C18 C19 -0.1(6)
C22 C17 C18 C19 174.3(5)
Ru2 C17 C18 C19 -60.8(3)
C21 C17 C18 C23 -177.4(5)
C22 C17 C18 C23 -2.9(8)
Ru2 C17 C18 C23 121.9(5)
C21 C17 C18 Ru2 60.7(3)
C22 C17 C18 Ru2 -124.8(5)
N1 Ru2 C18 C19 176.5(3)
C20 Ru2 C18 C19 38.0(3)
C21 Ru2 C18 C19 81.4(4)
C17 Ru2 C18 C19 118.1(5)
Ru3 Ru2 C18 C19 -86.2(3)
Ru1 Ru2 C18 C19 68(3)
N1 Ru2 C18 C17 58.4(4)
C20 Ru2 C18 C17 -80.1(3)
C19 Ru2 C18 C17 -118.1(5)
C21 Ru2 C18 C17 -36.7(3)
Ru3 Ru2 C18 C17 155.8(2)
Ru1 Ru2 C18 C17 -50(3)
N1 Ru2 C18 C23 -62.0(6)
C20 Ru2 C18 C23 159.4(6)
C19 Ru2 C18 C23 121.5(7)
C21 Ru2 C18 C23 -157.1(6)
C17 Ru2 C18 C23 -120.4(6)
Ru3 Ru2 C18 C23 35.3(6)
Ru1 Ru2 C18 C23 -171(2)
C17 C18 C19 C20 0.4(6)
C23 C18 C19 C20 177.6(5)
Ru2 C18 C19 C20 -61.1(3)
C17 C18 C19 C24 -174.5(5)
C23 C18 C19 C24 2.6(9)
Ru2 C18 C19 C24 124.0(5)
C17 C18 C19 Ru2 61.5(3)
C23 C18 C19 Ru2 -121.3(5)
N1 Ru2 C19 C18 -19.1(16)
C20 Ru2 C19 C18 -117.7(5)
C21 Ru2 C19 C18 -79.7(3)
C17 Ru2 C19 C18 -37.5(3)
Ru3 Ru2 C19 C18 115.8(3)
Ru1 Ru2 C19 C18 -175.4(2)
N1 Ru2 C19 C20 98.6(15)
C18 Ru2 C19 C20 117.7(5)
C21 Ru2 C19 C20 38.1(3)
C17 Ru2 C19 C20 80.3(3)
Ru3 Ru2 C19 C20 -126.5(3)
Ru1 Ru2 C19 C20 -57.7(4)
N1 Ru2 C19 C24 -141.1(13)
C20 Ru2 C19 C24 120.3(7)
C18 Ru2 C19 C24 -122.0(7)
C21 Ru2 C19 C24 158.3(6)
C17 Ru2 C19 C24 -159.5(6)
Ru3 Ru2 C19 C24 -6.3(6)
Ru1 Ru2 C19 C24 62.6(6)
C18 C19 C20 C21 -0.5(6)
C24 C19 C20 C21 174.5(5)
Ru2 C19 C20 C21 -62.2(3)
C18 C19 C20 C25 -178.7(5)
C24 C19 C20 C25 -3.7(8)
Ru2 C19 C20 C25 119.6(5)
C18 C19 C20 Ru2 61.7(3)
C24 C19 C20 Ru2 -123.3(5)
N1 Ru2 C20 C19 -167.8(3)
C18 Ru2 C20 C19 -37.6(3)
C21 Ru2 C20 C19 -117.5(5)
C17 Ru2 C20 C19 -80.3(3)
Ru3 Ru2 C20 C19 77.3(3)
Ru1 Ru2 C20 C19 144.2(3)
N1 Ru2 C20 C21 -50.2(4)
C19 Ru2 C20 C21 117.5(5)
C18 Ru2 C20 C21 80.0(3)
C17 Ru2 C20 C21 37.2(3)
Ru3 Ru2 C20 C21 -165.2(2)
Ru1 Ru2 C20 C21 -98.3(3)
N1 Ru2 C20 C25 73.4(7)
C19 Ru2 C20 C25 -118.9(7)
C18 Ru2 C20 C25 -156.4(7)
C21 Ru2 C20 C25 123.6(7)
C17 Ru2 C20 C25 160.8(7)
Ru3 Ru2 C20 C25 -41.6(7)
Ru1 Ru2 C20 C25 25.3(6)
C18 C17 C21 C20 -0.1(6)
C22 C17 C21 C20 -174.6(5)
Ru2 C17 C21 C20 60.3(3)
C18 C17 C21 C26 174.7(5)
C22 C17 C21 C26 0.2(8)
Ru2 C17 C21 C26 -124.9(5)
C18 C17 C21 Ru2 -60.4(3)
C22 C17 C21 Ru2 125.2(5)
C19 C20 C21 C17 0.4(6)
C25 C20 C21 C17 178.5(5)
Ru2 C20 C21 C17 -61.4(3)
C19 C20 C21 C26 -174.3(5)
C25 C20 C21 C26 3.8(9)
Ru2 C20 C21 C26 123.9(6)
C19 C20 C21 Ru2 61.8(3)
C25 C20 C21 Ru2 -120.1(6)
N1 Ru2 C21 C17 -93.0(3)
C20 Ru2 C21 C17 117.7(5)
C19 Ru2 C21 C17 79.8(3)
C18 Ru2 C21 C17 37.1(3)
Ru3 Ru2 C21 C17 170.2(5)
Ru1 Ru2 C21 C17 -143.7(3)
N1 Ru2 C21 C20 149.2(3)
C19 Ru2 C21 C20 -37.9(3)
C18 Ru2 C21 C20 -80.6(3)
C17 Ru2 C21 C20 -117.7(5)
Ru3 Ru2 C21 C20 52.5(8)
Ru1 Ru2 C21 C20 98.6(3)
N1 Ru2 C21 C26 27.8(6)
C20 Ru2 C21 C26 -121.4(7)
C19 Ru2 C21 C26 -159.3(7)
C18 Ru2 C21 C26 157.9(7)
C17 Ru2 C21 C26 120.8(7)
Ru3 Ru2 C21 C26 -69.0(9)
Ru1 Ru2 C21 C26 -22.9(6)
C1 Ru3 C27 C31 -159.7(3)
C28 Ru3 C27 C31 -117.2(4)
C29 Ru3 C27 C31 -79.0(4)
C30 Ru3 C27 C31 -36.5(3)
Ru2 Ru3 C27 C31 110.9(3)
Ru1 Ru3 C27 C31 22.5(8)
C1 Ru3 C27 C28 -42.5(4)
C29 Ru3 C27 C28 38.3(3)
C30 Ru3 C27 C28 80.7(4)
C31 Ru3 C27 C28 117.2(4)
Ru2 Ru3 C27 C28 -131.9(3)
Ru1 Ru3 C27 C28 139.7(6)
C1 Ru3 C27 C32 75.5(7)
C28 Ru3 C27 C32 118.0(7)
C29 Ru3 C27 C32 156.2(6)
C30 Ru3 C27 C32 -161.3(7)
C31 Ru3 C27 C32 -124.8(7)
Ru2 Ru3 C27 C32 -14.0(6)
Ru1 Ru3 C27 C32 -102.3(8)
C31 C27 C28 C29 -0.6(6)
C32 C27 C28 C29 175.3(5)
Ru3 C27 C28 C29 -63.9(4)
C31 C27 C28 C33 -173.4(6)
C32 C27 C28 C33 2.4(9)
Ru3 C27 C28 C33 123.3(6)
C31 C27 C28 Ru3 63.3(3)
C32 C27 C28 Ru3 -120.9(5)
C1 Ru3 C28 C29 -91.6(4)
C27 Ru3 C28 C29 116.0(5)
C30 Ru3 C28 C29 37.7(4)
C31 Ru3 C28 C29 79.2(4)
Ru2 Ru3 C28 C29 -170.8(3)
Ru1 Ru3 C28 C29 -48.5(5)
C1 Ru3 C28 C27 152.5(3)
C29 Ru3 C28 C27 -116.0(5)
C30 Ru3 C28 C27 -78.3(3)
C31 Ru3 C28 C27 -36.8(3)
Ru2 Ru3 C28 C27 73.2(3)
Ru1 Ru3 C28 C27 -164.4(2)
C1 Ru3 C28 C33 32.0(7)
C29 Ru3 C28 C33 123.6(8)
C27 Ru3 C28 C33 -120.5(8)
C30 Ru3 C28 C33 161.2(8)
C31 Ru3 C28 C33 -157.2(8)
Ru2 Ru3 C28 C33 -47.3(8)
Ru1 Ru3 C28 C33 75.1(8)
C27 C28 C29 C30 0.8(6)
C33 C28 C29 C30 173.4(6)
Ru3 C28 C29 C30 -63.5(4)
C27 C28 C29 C34 -172.3(5)
C33 C28 C29 C34 0.3(10)
Ru3 C28 C29 C34 123.3(6)
C27 C28 C29 Ru3 64.3(4)
C33 C28 C29 Ru3 -123.1(6)
C1 Ru3 C29 C28 99.8(4)
C27 Ru3 C29 C28 -38.4(3)
C30 Ru3 C29 C28 -116.7(5)
C31 Ru3 C29 C28 -79.9(4)
Ru2 Ru3 C29 C28 46.3(11)
Ru1 Ru3 C29 C28 154.9(3)
C1 Ru3 C29 C30 -143.4(3)
C28 Ru3 C29 C30 116.7(5)
C27 Ru3 C29 C30 78.3(3)
C31 Ru3 C29 C30 36.9(3)
Ru2 Ru3 C29 C30 163.1(8)
Ru1 Ru3 C29 C30 -88.4(3)
C1 Ru3 C29 C34 -21.4(8)
C28 Ru3 C29 C34 -121.3(9)
C27 Ru3 C29 C34 -159.7(9)
C30 Ru3 C29 C34 122.0(9)
C31 Ru3 C29 C34 158.9(9)
Ru2 Ru3 C29 C34 -74.9(13)
Ru1 Ru3 C29 C34 33.6(8)
C28 C29 C30 C31 -0.8(6)
C34 C29 C30 C31 172.4(5)
Ru3 C29 C30 C31 -62.8(4)
C28 C29 C30 C35 -170.0(6)
C34 C29 C30 C35 3.2(10)
Ru3 C29 C30 C35 128.0(6)
C28 C29 C30 Ru3 62.0(4)
C34 C29 C30 Ru3 -124.8(6)
C1 Ru3 C30 C31 168.8(3)
C28 Ru3 C30 C31 79.5(4)
C29 Ru3 C30 C31 117.5(5)
C27 Ru3 C30 C31 36.4(3)
Ru2 Ru3 C30 C31 -57.2(5)
Ru1 Ru3 C30 C31 -132.7(3)
C1 Ru3 C30 C29 51.3(4)
C28 Ru3 C30 C29 -38.0(3)
C27 Ru3 C30 C29 -81.1(4)
C31 Ru3 C30 C29 -117.5(5)
Ru2 Ru3 C30 C29 -174.7(3)
Ru1 Ru3 C30 C29 109.8(3)
C1 Ru3 C30 C35 -71.0(9)
C28 Ru3 C30 C35 -160.3(9)
C29 Ru3 C30 C35 -122.3(10)
C27 Ru3 C30 C35 156.6(9)
C31 Ru3 C30 C35 120.2(10)
Ru2 Ru3 C30 C35 63.0(9)
Ru1 Ru3 C30 C35 -12.5(9)
C28 C27 C31 C30 0.1(6)
C32 C27 C31 C30 -175.5(5)
Ru3 C27 C31 C30 61.1(4)
C28 C27 C31 C36 176.8(5)
C32 C27 C31 C36 1.2(9)
Ru3 C27 C31 C36 -122.2(6)
C28 C27 C31 Ru3 -61.0(3)
C32 C27 C31 Ru3 123.4(6)
C29 C30 C31 C27 0.4(6)
C35 C30 C31 C27 170.1(6)
Ru3 C30 C31 C27 -60.8(4)
C29 C30 C31 C36 -176.4(5)
C35 C30 C31 C36 -6.7(9)
Ru3 C30 C31 C36 122.4(5)
C29 C30 C31 Ru3 61.2(4)
C35 C30 C31 Ru3 -129.1(6)
C1 Ru3 C31 C27 79.9(9)
C28 Ru3 C31 C27 38.2(3)
C29 Ru3 C31 C27 81.1(4)
C30 Ru3 C31 C27 118.7(5)
Ru2 Ru3 C31 C27 -90.4(3)
Ru1 Ru3 C31 C27 -173.9(2)
C1 Ru3 C31 C30 -38.8(10)
C28 Ru3 C31 C30 -80.5(4)
C29 Ru3 C31 C30 -37.6(4)
C27 Ru3 C31 C30 -118.7(5)
Ru2 Ru3 C31 C30 150.9(3)
Ru1 Ru3 C31 C30 67.4(4)
C1 Ru3 C31 C36 -158.1(8)
C28 Ru3 C31 C36 160.2(7)
C29 Ru3 C31 C36 -156.9(7)
C27 Ru3 C31 C36 122.1(7)
C30 Ru3 C31 C36 -119.2(7)
Ru2 Ru3 C31 C36 31.6(6)
Ru1 Ru3 C31 C36 -51.8(7)
